data_7245755
loop_
_publ_author_name
'Bojarska, Joanna'
'Wolf, Wojciech M.'
'Fruzi\'nski, Andrzej'
'Kaczmarek, Krzysztof'
'Lesnikowski, Zbigniew J.'
'Kraj, Agata'
'Zielenkiewicz, Piotr'
'Madura, Izabela Dorota'
'Borowiecki, Pawe\/l'
'Remko, Milan'
'Breza, Martin'

_publ_section_title
;
 Supramolecular synthon hierarchy in cyclopropyl-containing
 peptide-derived compounds
;
_journal_name_full CrystEngComm
_journal_paper_doi 10.1039/D2CE01231F
_journal_year 2022
_chemical_formula_moiety 'C9 H13 N O5, H2 O'
_chemical_formula_sum 'C9 H15 N O6'
_chemical_formula_weight 233.22
_chemical_name_systematic '[Ac-b-cyclopropyl-(R,S)-Ala-OH], 2-(cyclopropylmethyl)-2-acetamidopropanedioic acid hydrate'
_space_group_crystal_system orthorhombic
_space_group_IT_number 61
_space_group_name_Hall '-P 2ac 2ab'
_space_group_name_H-M_alt 'P b c a'
_atom_sites_solution_hydrogens mixed
_audit_creation_date 2022-04-22
_audit_creation_method
;
Olex2 1.3-ac4
(compiled 2020.11.27 svn.r5f609507 for Rigaku Oxford Diffraction, GUI svn.r6214)
;
_audit_update_record
;
2022-08-28 deposited with the CCDC.	2022-11-04 downloaded from the CCDC.
;
_cell_angle_alpha 90
_cell_angle_beta 90
_cell_angle_gamma 90
_cell_formula_units_Z 8
_cell_length_a 13.72920(10)
_cell_length_b 10.90840(10)
_cell_length_c 14.82920(10)
_cell_measurement_temperature 293(2)
_cell_measurement_theta_max 78.806
_cell_volume 2220.87(3)
_computing_molecular_graphics 'Olex2 1.3-ac4 (Dolomanov et al., 2009)'
_computing_publication_material 'Olex2 1.3-ac4 (Dolomanov et al., 2009)'
_computing_structure_refinement 'XL  (Sheldrick, 2008)'
_computing_structure_solution 'SHELXT 2014/5 (Sheldrick, 2014)'
_diffrn_ambient_temperature 293(2)
_diffrn_measured_fraction_theta_full 0.999
_diffrn_measured_fraction_theta_max 0.963
_diffrn_radiation_type CuK\a
_diffrn_radiation_wavelength 1.54184
_diffrn_reflns_av_R_equivalents 0.0327
_diffrn_reflns_av_unetI/netI 0.0108
_diffrn_reflns_Laue_measured_fraction_full 0.999
_diffrn_reflns_Laue_measured_fraction_max 0.963
_diffrn_reflns_limit_h_max 17
_diffrn_reflns_limit_h_min -16
_diffrn_reflns_limit_k_max 11
_diffrn_reflns_limit_k_min -13
_diffrn_reflns_limit_l_max 18
_diffrn_reflns_limit_l_min -18
_diffrn_reflns_number 39926
_diffrn_reflns_point_group_measured_fraction_full 0.999
_diffrn_reflns_point_group_measured_fraction_max 0.963
_diffrn_reflns_theta_full 67.684
_diffrn_reflns_theta_max 78.806
_diffrn_reflns_theta_min 5.968
_exptl_absorpt_coefficient_mu 1.014
_exptl_absorpt_correction_type none
_exptl_crystal_colour white
_exptl_crystal_density_diffrn 1.395
_exptl_crystal_description prism
_exptl_crystal_F_000 992
_exptl_crystal_size_max 0.30
_exptl_crystal_size_mid 0.26
_exptl_crystal_size_min 0.24
_refine_diff_density_max 0.381
_refine_diff_density_min -0.247
_refine_diff_density_rms 0.039
_refine_ls_extinction_coef 0.00105(16)
_refine_ls_extinction_expression Fc^*^=kFc[1+0.001xFc^2^\l^3^/sin(2\q)]^-1/4^
_refine_ls_extinction_method 'SHELXL-2018/3 (Sheldrick 2018)'
_refine_ls_goodness_of_fit_ref 1.055
_refine_ls_hydrogen_treatment constr
_refine_ls_matrix_type full
_refine_ls_number_parameters 152
_refine_ls_number_reflns 2308
_refine_ls_number_restraints 0
_refine_ls_restrained_S_all 1.055
_refine_ls_R_factor_all 0.0306
_refine_ls_R_factor_gt 0.0294
_refine_ls_shift/su_max 0.001
_refine_ls_shift/su_mean 0.000
_refine_ls_structure_factor_coef Fsqd
_refine_ls_weighting_details 'w=1/[\s^2^(Fo^2^)+(0.0369P)^2^+1.1234P] where P=(Fo^2^+2Fc^2^)/3'
_refine_ls_weighting_scheme calc
_refine_ls_wR_factor_gt 0.0781
_refine_ls_wR_factor_ref 0.0789
_reflns_Friedel_coverage 0.000
_reflns_number_gt 2229
_reflns_number_total 2308
_reflns_threshold_expression 'I > 2\s(I)'
_cod_data_source_file d2ce01231f2.cif
_cod_data_source_block kk2
_cod_database_code 7245755
_shelx_shelxl_version_number 2018/3
_shelx_space_group_comment
;
The symmetry employed for this shelxl refinement is uniquely defined
by the following loop, which should always be used as a source of
symmetry information in preference to the above space-group names.
They are only intended as comments.
;
_olex2_refinement_description
;
1. Fixed Uiso
 At 1.2 times of:
  All C(H) groups, All C(H,H) groups, All N(H) groups
 At 1.5 times of:
  All C(H,H,H) groups, All O(H) groups, All O(H,H) groups
2.a Free rotating group:
 O(HA,HB)
2.b Ternary CH refined with riding coordinates:
 C5(H5A)
2.c Secondary CH2 refined with riding coordinates:
 C4(H4A,H4B), C7(H7A,H7B), C6(H6A,H6B)
2.d Aromatic/amide H refined with riding coordinates:
 N(H)
2.e Idealised Me refined as rotating group:
 C2(H2A,H2B,H2C)
2.f Idealised tetrahedral OH refined as rotating group:
 O3(H3), O5(H5)
;
_olex2_submission_special_instructions 'No special instructions were received'

loop_
_space_group_symop_operation_xyz
'x, y, z'
'-x+1/2, -y, z+1/2'
'-x, y+1/2, -z+1/2'
'x+1/2, -y+1/2, -z'
'-x, -y, -z'
'x-1/2, y, -z-1/2'
'x, -y-1/2, z-1/2'
'-x-1/2, y-1/2, z'

loop_
_atom_site_label
_atom_site_type_symbol
_atom_site_fract_x
_atom_site_fract_y
_atom_site_fract_z
_atom_site_U_iso_or_equiv
_atom_site_adp_type
_atom_site_occupancy
_atom_site_site_symmetry_order
_atom_site_calc_flag
_atom_site_refinement_flags_posn
_atom_site_refinement_flags_adp
_atom_site_refinement_flags_occupancy
_atom_site_disorder_assembly
_atom_site_disorder_group
O3 O 0.37333(5) 0.83944(7) 0.63025(5) 0.01538(18) Uani 1 1 d . . . . .
H3 H 0.315296 0.848743 0.619097 0.023 Uiso 1 1 calc R U . . .
O1 O 0.48506(5) 0.75164(7) 0.46572(5) 0.01537(18) Uani 1 1 d . . . . .
O5 O 0.45854(5) 0.68598(7) 0.80295(5) 0.01584(18) Uani 1 1 d . . . . .
H5 H 0.470766 0.706966 0.854826 0.024 Uiso 1 1 calc R U . . .
O O 0.19616(6) 0.89277(7) 0.59160(5) 0.01690(18) Uani 1 1 d G . . . .
HA H 0.157732 0.862710 0.630703 0.025 Uiso 1 1 d G U . . .
HB H 0.187362 0.969739 0.595150 0.025 Uiso 1 1 d G U . . .
O2 O 0.33695(5) 0.64083(7) 0.61439(5) 0.01756(18) Uani 1 1 d . . . . .
O4 O 0.58529(6) 0.80773(7) 0.76904(5) 0.01811(19) Uani 1 1 d . . . . .
N N 0.56366(6) 0.78521(8) 0.59614(6) 0.01274(19) Uani 1 1 d . . . . .
H H 0.610551 0.822701 0.622936 0.015 Uiso 1 1 calc R U . . .
C8 C 0.39484(7) 0.72239(9) 0.62754(7) 0.0123(2) Uani 1 1 d . . . . .
C3 C 0.50403(7) 0.70118(9) 0.64885(7) 0.0117(2) Uani 1 1 d . . . . .
C1 C 0.54963(7) 0.80721(9) 0.50879(7) 0.0127(2) Uani 1 1 d . . . . .
C9 C 0.51957(7) 0.73834(9) 0.74798(7) 0.0126(2) Uani 1 1 d . . . . .
C4 C 0.53402(7) 0.56610(9) 0.63592(7) 0.0136(2) Uani 1 1 d . . . . .
H4A H 0.482758 0.513944 0.659453 0.016 Uiso 1 1 calc R U . . .
H4B H 0.539898 0.549544 0.571878 0.016 Uiso 1 1 calc R U . . .
C2 C 0.61360(8) 0.90187(10) 0.46583(7) 0.0169(2) Uani 1 1 d . . . . .
H2A H 0.660674 0.862208 0.427883 0.025 Uiso 1 1 calc R U . . .
H2B H 0.646648 0.947667 0.511878 0.025 Uiso 1 1 calc R U . . .
H2C H 0.574484 0.956420 0.430204 0.025 Uiso 1 1 calc R U . . .
C5 C 0.62891(7) 0.53260(10) 0.68161(7) 0.0157(2) Uani 1 1 d . . . . .
H5A H 0.627263 0.535388 0.747647 0.019 Uiso 1 1 calc R U . . .
C7 C 0.69107(8) 0.43211(11) 0.64256(8) 0.0198(2) Uani 1 1 d . . . . .
H7A H 0.670297 0.395330 0.586196 0.024 Uiso 1 1 calc R U . . .
H7B H 0.722754 0.376338 0.684213 0.024 Uiso 1 1 calc R U . . .
C6 C 0.72616(8) 0.56348(11) 0.64024(8) 0.0205(2) Uani 1 1 d . . . . .
H6A H 0.778787 0.586289 0.680530 0.025 Uiso 1 1 calc R U . . .
H6B H 0.726325 0.605284 0.582502 0.025 Uiso 1 1 calc R U . . .

loop_
_atom_site_aniso_label
_atom_site_aniso_U_11
_atom_site_aniso_U_22
_atom_site_aniso_U_33
_atom_site_aniso_U_23
_atom_site_aniso_U_13
_atom_site_aniso_U_12
O3 0.0145(4) 0.0128(4) 0.0188(4) -0.0002(3) -0.0008(3) 0.0006(3)
O1 0.0166(4) 0.0191(4) 0.0104(3) 0.0001(3) -0.0007(3) -0.0039(3)
O5 0.0176(4) 0.0217(4) 0.0082(4) -0.0001(3) 0.0007(3) -0.0027(3)
O 0.0173(4) 0.0142(4) 0.0192(4) 0.0032(3) 0.0056(3) 0.0017(3)
O2 0.0150(4) 0.0145(4) 0.0232(4) 0.0012(3) -0.0036(3) -0.0024(3)
O4 0.0196(4) 0.0218(4) 0.0129(4) -0.0022(3) -0.0018(3) -0.0058(3)
N 0.0129(4) 0.0145(4) 0.0108(4) 0.0003(3) -0.0008(3) -0.0044(3)
C8 0.0148(5) 0.0143(5) 0.0079(5) 0.0006(4) 0.0007(4) -0.0005(4)
C3 0.0128(5) 0.0131(5) 0.0092(5) 0.0006(4) -0.0002(4) -0.0018(4)
C1 0.0132(5) 0.0136(5) 0.0114(5) -0.0002(4) 0.0018(4) 0.0014(4)
C9 0.0137(5) 0.0128(5) 0.0112(5) 0.0003(4) -0.0010(4) 0.0022(4)
C4 0.0142(5) 0.0132(5) 0.0132(5) -0.0009(4) -0.0002(4) -0.0002(4)
C2 0.0183(5) 0.0185(5) 0.0139(5) 0.0026(4) 0.0014(4) -0.0038(4)
C5 0.0164(5) 0.0181(5) 0.0127(5) 0.0004(4) -0.0003(4) 0.0020(4)
C7 0.0186(5) 0.0202(6) 0.0206(5) -0.0005(4) 0.0005(4) 0.0039(4)
C6 0.0149(5) 0.0239(6) 0.0229(6) -0.0006(4) -0.0002(4) -0.0006(4)

loop_
_atom_type_symbol
_atom_type_description
_atom_type_scat_dispersion_real
_atom_type_scat_dispersion_imag
_atom_type_scat_source
C C 0.0181 0.0091 'International Tables Vol C Tables 4.2.6.8 and 6.1.1.4'
H H 0.0000 0.0000 'International Tables Vol C Tables 4.2.6.8 and 6.1.1.4'
N N 0.0311 0.0180 'International Tables Vol C Tables 4.2.6.8 and 6.1.1.4'
O O 0.0492 0.0322 'International Tables Vol C Tables 4.2.6.8 and 6.1.1.4'

loop_
_geom_angle_atom_site_label_1
_geom_angle_atom_site_label_2
_geom_angle_atom_site_label_3
_geom_angle
_geom_angle_site_symmetry_1
_geom_angle_site_symmetry_3
_geom_angle_publ_flag
C8 O3 H3 109.5 . . ?
C9 O5 H5 109.5 . . ?
HA O HB 104.5 . . ?
C3 N H 118.2 . . ?
C1 N H 118.2 . . ?
C1 N C3 123.66(9) . . ?
O3 C8 C3 110.93(9) . . ?
O2 C8 O3 124.99(10) . . ?
O2 C8 C3 123.99(9) . . ?
N C3 C8 109.90(8) . . ?
N C3 C9 105.59(8) . . ?
N C3 C4 112.61(8) . . ?
C9 C3 C8 106.83(8) . . ?
C9 C3 C4 109.47(8) . . ?
C4 C3 C8 112.07(8) . . ?
O1 C1 N 120.83(9) . . ?
O1 C1 C2 122.21(9) . . ?
N C1 C2 116.95(9) . . ?
O5 C9 C3 113.16(8) . . ?
O4 C9 O5 126.08(10) . . ?
O4 C9 C3 120.73(9) . . ?
C3 C4 H4A 108.8 . . ?
C3 C4 H4B 108.8 . . ?
H4A C4 H4B 107.7 . . ?
C5 C4 C3 113.89(9) . . ?
C5 C4 H4A 108.8 . . ?
C5 C4 H4B 108.8 . . ?
C1 C2 H2A 109.5 . . ?
C1 C2 H2B 109.5 . . ?
C1 C2 H2C 109.5 . . ?
H2A C2 H2B 109.5 . . ?
H2A C2 H2C 109.5 . . ?
H2B C2 H2C 109.5 . . ?
C4 C5 H5A 114.8 . . ?
C7 C5 C4 119.45(9) . . ?
C7 C5 H5A 114.8 . . ?
C7 C5 C6 60.26(7) . . ?
C6 C5 C4 121.75(9) . . ?
C6 C5 H5A 114.8 . . ?
C5 C7 H7A 117.8 . . ?
C5 C7 H7B 117.8 . . ?
C5 C7 C6 59.95(7) . . ?
H7A C7 H7B 114.9 . . ?
C6 C7 H7A 117.8 . . ?
C6 C7 H7B 117.8 . . ?
C5 C6 C7 59.79(7) . . ?
C5 C6 H6A 117.8 . . ?
C5 C6 H6B 117.8 . . ?
C7 C6 H6A 117.8 . . ?
C7 C6 H6B 117.8 . . ?
H6A C6 H6B 114.9 . . ?

loop_
_geom_bond_atom_site_label_1
_geom_bond_atom_site_label_2
_geom_bond_distance
_geom_bond_site_symmetry_2
_geom_bond_publ_flag
O3 H3 0.8200 . ?
O3 C8 1.3111(13) . ?
O1 C1 1.2495(13) . ?
O5 H5 0.8200 . ?
O5 C9 1.3012(13) . ?
O HA 0.8498 . ?
O HB 0.8499 . ?
O2 C8 1.2089(13) . ?
O4 C9 1.2184(13) . ?
N H 0.8600 . ?
N C3 1.4566(13) . ?
N C1 1.3314(13) . ?
C8 C3 1.5493(14) . ?
C3 C9 1.5397(14) . ?
C3 C4 1.5419(14) . ?
C1 C2 1.4978(14) . ?
C4 H4A 0.9700 . ?
C4 H4B 0.9700 . ?
C4 C5 1.5132(14) . ?
C2 H2A 0.9600 . ?
C2 H2B 0.9600 . ?
C2 H2C 0.9600 . ?
C5 H5A 0.9800 . ?
C5 C7 1.5051(15) . ?
C5 C6 1.5076(15) . ?
C7 H7A 0.9700 . ?
C7 H7B 0.9700 . ?
C7 C6 1.5123(16) . ?
C6 H6A 0.9700 . ?
C6 H6B 0.9700 . ?

loop_
_geom_torsion_atom_site_label_1
_geom_torsion_atom_site_label_2
_geom_torsion_atom_site_label_3
_geom_torsion_atom_site_label_4
_geom_torsion
_geom_torsion_site_symmetry_1
_geom_torsion_site_symmetry_2
_geom_torsion_site_symmetry_3
_geom_torsion_site_symmetry_4
_geom_torsion_publ_flag
O3 C8 C3 N -47.67(11) . . . . ?
O3 C8 C3 C9 66.41(10) . . . . ?
O3 C8 C3 C4 -173.69(8) . . . . ?
O2 C8 C3 N 135.48(10) . . . . ?
O2 C8 C3 C9 -110.44(11) . . . . ?
O2 C8 C3 C4 9.46(14) . . . . ?
N C3 C9 O5 168.82(8) . . . . ?
N C3 C9 O4 -12.95(13) . . . . ?
N C3 C4 C5 72.96(11) . . . . ?
C8 C3 C9 O5 51.85(11) . . . . ?
C8 C3 C9 O4 -129.92(10) . . . . ?
C8 C3 C4 C5 -162.51(8) . . . . ?
C3 N C1 O1 -2.85(15) . . . . ?
C3 N C1 C2 176.41(9) . . . . ?
C3 C4 C5 C7 -150.97(9) . . . . ?
C3 C4 C5 C6 -79.66(12) . . . . ?
C1 N C3 C8 -44.94(13) . . . . ?
C1 N C3 C9 -159.81(9) . . . . ?
C1 N C3 C4 80.77(12) . . . . ?
C9 C3 C4 C5 -44.17(11) . . . . ?
C4 C3 C9 O5 -69.71(11) . . . . ?
C4 C3 C9 O4 108.52(10) . . . . ?
C4 C5 C7 C6 111.93(11) . . . . ?
C4 C5 C6 C7 -108.21(11) . . . . ?
